data_2106755
loop_
_publ_author_name
'Dusek, M.'
'Chapuis, G.'
'Meyer, M.'
'Petricek, V.'

_publ_section_title
;
 Sodium carbonate revisited
;
_journal_name_full 'Acta Crystallographica B (39,1983-)'
_journal_page_first 337
_journal_page_last 352
_journal_volume 59
_journal_year 2003
_chemical_formula_sum 'C Na2 O3'
_chemical_name_systematic 'Na2 (C O3)'
_space_group_IT_number 14
_symmetry_space_group_name_Hall '-P 2yn'
_symmetry_space_group_name_H-M 'P 1 21/n 1'
_cell_angle_alpha 90
_cell_angle_beta 119.01
_cell_angle_gamma 90
_cell_formula_units_Z 24
_cell_length_a 19.91
_cell_length_b 5.237
_cell_length_c 17.99
_cell_volume 1640.447
_citation_journal_id_ASTM ASBSDK
_cod_data_source_file Dusek_ASBSDK_2003_1651.cif
_cod_data_source_block C1Na2O3
_cod_original_sg_symbol_Hall '-P 2ybc (x-z,y,z)'
_cod_original_formula_sum 'C1 Na2 O3'
_cod_database_code 2106755

loop_
_symmetry_equiv_pos_as_xyz
x,y,z
-x+1/2,y+1/2,-z+1/2
-x,-y,-z
x-1/2,-y-1/2,z-1/2

loop_
_atom_site_label
_atom_site_type_symbol
_atom_site_fract_x
_atom_site_fract_y
_atom_site_fract_z
_atom_site_occupancy
_atom_site_U_iso_or_equiv
O18 O-2 0.85551 0.51497 0.22787 1 0.0
O6 O-2 0.53734 0.33359 0.92626 1 0.0
O14 O-2 0.64588 0.52523 0.27575 1 0.0
C3 C+4 0.08277 0.47325 0.44293 1 0.0
C6 C+4 0.91759 0.54406 0.22324 1 0.0
O4 O-2 0.56444 0.22169 0.6264 1 0.0
C4 C+4 -0.08294 0.49655 0.88972 1 0.0
Na3 Na+1 0.99974 0.01155 0.3329 1 0.0
O5 O-2 0.04989 0.24243 0.77149 1 0.0
O9 O-2 0.96338 0.3536 0.23796 1 0.0
C2 C+4 0.58224 0.53964 0.27756 1 0.0
Na2 Na+1 0.49742 0.0637 0.16425 1 0.0
Na5 Na+1 0.49873 0.02327 0.33324 1 0.0
O2 O-2 0.54969 0.33586 0.28544 1 0.0
Na7 Na+1 0.08609 0.54498 0.27874 1 0.0
O12 O-2 0.43402 0.23668 0.70332 1 0.0
Na8 Na+1 0.58872 0.47163 0.4474 1 0.0
O13 O-2 0.14454 0.52303 0.10646 1 0.0
Na12 Na+1 0.91453 0.5616 0.05597 1 0.0
Na4 Na+1 -0.00038 0.05997 0.16675 1 0.0
O17 O-2 0.35792 0.51566 0.06112 1 0.0
O1 O-2 0.03693 0.36473 0.09896 1 0.0
C1 C+4 0.08211 0.55578 0.11039 1 0.0
O8 O-2 0.46436 0.3814 0.06108 1 0.0
O3 O-2 0.06487 0.25633 0.46323 1 0.0
O7 O-2 -0.06464 0.2804 0.87006 1 0.0
Na1 Na+1 3e-05 0.03491 -0.00021 1 0.0
C5 C+4 0.41884 0.56417 0.05564 1 0.0
O15 O-2 0.1458 0.49702 0.43988 1 0.0
O11 O-2 0.93445 0.20608 0.54412 1 0.0
Na6 Na+1 0.99989 -0.0524 0.4991 1 0.0
O16 O-2 0.85459 0.5171 0.8942 1 0.0
O10 O-2 0.46126 0.30882 0.40518 1 0.0
Na11 Na+1 0.41465 0.5218 0.88803 1 0.0
Na9 Na+1 0.08713 0.42904 0.6101 1 0.0
Na10 Na+1 -0.08099 0.4396 0.72532 1 0.0
